data_1560911
loop_
_publ_author_name
'Cramer, Alisha J.'
'Cole, Jacqueline M.'

_publ_section_title
;
 Host-guest prospects of neodymium and gadolinium ultraphosphate
 frameworks for nuclear waste storage: Multi-temperature topological
 analysis of nanoporous cages in RP5O14
;
_journal_name_full 'Journal of Solid State Chemistry'
_journal_page_first 250
_journal_page_last 257
_journal_paper_doi 10.1016/j.jssc.2018.07.020
_journal_volume 266
_journal_year 2018
_chemical_formula_sum 'Gd O14 P5'
_chemical_formula_weight 536.10
_space_group_IT_number 14
_space_group_name_Hall '-P 2ybc'
_space_group_name_H-M_alt 'P 1 21/c 1'
_symmetry_cell_setting monoclinic
_symmetry_space_group_name_H-M 'P 1 21/c 1'
_atom_sites_solution_hydrogens none
_atom_sites_solution_primary direct
_atom_sites_solution_secondary difmap
_audit_creation_method SHELXL-97
_cell_angle_alpha 90.00
_cell_angle_beta 90.00(3)
_cell_angle_gamma 90.00
_cell_formula_units_Z 4
_cell_length_a 8.7120(17)
_cell_length_b 8.9360(18)
_cell_length_c 12.980(3)
_cell_measurement_reflns_used 512
_cell_measurement_temperature 430(2)
_cell_measurement_theta_max 28.28
_cell_measurement_theta_min 2.0
_cell_volume 1010.5(4)
_computing_cell_refinement
;
Rigaku CrystalClear-SM Expert 2.0
;
_computing_data_collection 'Rigaku CrystalClear-SM Expert 2.0'
_computing_data_reduction
;
Rigaku CrystalClear-SM Expert 2.0
;
_computing_molecular_graphics
;
SHELXTL-PLUS (Sheldrick, 1995)
;
_computing_publication_material 'SHELXL-97 (Sheldrick, 1997)'
_computing_structure_refinement 'SHELXL-97 (Sheldrick, 1997)'
_computing_structure_solution 'SHELXS-97 (Sheldrick, 1990)'
_diffrn_ambient_temperature 430(2)
_diffrn_measured_fraction_theta_full 0.790
_diffrn_measured_fraction_theta_max 0.790
_diffrn_measurement_device_type 'Rigaku Saturn 724+ CCD'
_diffrn_measurement_method '\w scans'
_diffrn_radiation_monochromator graphite
_diffrn_radiation_source 'fine-focus sealed tube'
_diffrn_radiation_type MoK\a
_diffrn_radiation_wavelength 0.71073
_diffrn_reflns_av_R_equivalents 0.0360
_diffrn_reflns_av_sigmaI/netI 0.0210
_diffrn_reflns_limit_h_max 6
_diffrn_reflns_limit_h_min -11
_diffrn_reflns_limit_k_max 12
_diffrn_reflns_limit_k_min -6
_diffrn_reflns_limit_l_max 17
_diffrn_reflns_limit_l_min -17
_diffrn_reflns_number 3919
_diffrn_reflns_theta_full 30.74
_diffrn_reflns_theta_max 30.74
_diffrn_reflns_theta_min 1.57
_diffrn_standards_decay_% 0
_diffrn_standards_interval_count 0
_diffrn_standards_interval_time 0
_diffrn_standards_number 0
_exptl_absorpt_coefficient_mu 7.444
_exptl_absorpt_correction_T_max 0.105
_exptl_absorpt_correction_T_min 0.069
_exptl_absorpt_correction_type empirical
_exptl_absorpt_process_details
;
T. Higashi, ABSCOR, empirical absorption correction
;
_exptl_crystal_colour colourless
_exptl_crystal_density_diffrn 3.524
_exptl_crystal_density_method 'not measured'
_exptl_crystal_description block
_exptl_crystal_F_000 1004
_exptl_crystal_size_max 0.4
_exptl_crystal_size_mid 0.4
_exptl_crystal_size_min 0.3
_refine_diff_density_max 1.824
_refine_diff_density_min -1.230
_refine_diff_density_rms 0.208
_refine_ls_extinction_coef 0.0091(7)
_refine_ls_extinction_expression Fc^*^=kFc[1+0.001xFc^2^\l^3^/sin(2\q)]^-1/4^
_refine_ls_extinction_method SHELXL
_refine_ls_goodness_of_fit_ref 1.094
_refine_ls_hydrogen_treatment none
_refine_ls_matrix_type full
_refine_ls_number_parameters 183
_refine_ls_number_reflns 2489
_refine_ls_number_restraints 0
_refine_ls_restrained_S_all 1.094
_refine_ls_R_factor_all 0.0315
_refine_ls_R_factor_gt 0.0309
_refine_ls_shift/su_max 0.001
_refine_ls_shift/su_mean 0.000
_refine_ls_structure_factor_coef Fsqd
_refine_ls_weighting_details 'calc w=1/[\s^2^(Fo^2^)+(0.0556P)^2^+1.9261P] where P=(Fo^2^+2Fc^2^)/3'
_refine_ls_weighting_scheme calc
_refine_ls_wR_factor_gt 0.0830
_refine_ls_wR_factor_ref 0.0836
_reflns_number_gt 2432
_reflns_number_total 2489
_reflns_threshold_expression >2sigma(I)
_cod_data_source_file 2gd430i2-1bmono.cif
_cod_data_source_block 2gd430i2-1b
_cod_original_cell_volume 1010.5(3)
_cod_original_sg_symbol_H-M P2(1)/c
_cod_database_code 1560911

loop_
_symmetry_equiv_pos_as_xyz
'x, y, z'
'-x, y+1/2, -z+1/2'
'-x, -y, -z'
'x, -y-1/2, z-1/2'

loop_
_atom_site_label
_atom_site_type_symbol
_atom_site_fract_x
_atom_site_fract_y
_atom_site_fract_z
_atom_site_U_iso_or_equiv
_atom_site_adp_type
_atom_site_occupancy
_atom_site_symmetry_multiplicity
_atom_site_calc_flag
_atom_site_refinement_flags
_atom_site_disorder_assembly
_atom_site_disorder_group
Gd1 Gd 0.27709(2) 0.189877(18) 0.49989(3) 0.00992(11) Uani 1 1 d . . .
P1 P 0.68492(12) 0.24498(10) 0.50101(18) 0.01055(19) Uani 1 1 d . . .
P2 P 0.7619(4) 0.45004(18) 0.33545(14) 0.0100(5) Uani 1 1 d . . .
P3 P 0.7648(4) 0.45180(18) 0.66537(14) 0.0110(5) Uani 1 1 d . . .
P4 P 0.0029(4) 0.0004(3) 0.32764(8) 0.01013(19) Uani 1 1 d . . .
P5 P 0.5004(4) 0.4980(3) 0.20194(7) 0.0115(2) Uani 1 1 d . . .
O1 O 0.5307(5) 0.3117(3) 0.4935(5) 0.0166(7) Uani 1 1 d . . .
O2 O 0.7826(13) 0.3109(4) 0.4078(4) 0.0135(12) Uani 1 1 d . . .
O3 O 0.7877(14) 0.3124(6) 0.5952(5) 0.0243(16) Uani 1 1 d . . .
O4 O 0.0785(9) 0.1234(6) 0.3847(5) 0.0198(13) Uani 1 1 d . . .
O5 O 0.0855(8) 0.1143(7) 0.6188(5) 0.0175(12) Uani 1 1 d . . .
O6 O 0.2279(11) 0.4026(6) 0.6117(4) 0.0223(13) Uani 1 1 d . . .
O7 O 0.7099(4) 0.0821(4) 0.4972(5) 0.0227(8) Uani 1 1 d . . .
O8 O 0.5869(9) 0.6178(7) 0.1454(4) 0.0214(15) Uani 1 1 d . . .
O9 O 0.8817(11) 0.4209(7) 0.2499(5) 0.0286(18) Uani 1 1 d . . .
O10 O 0.6020(10) 0.4160(9) 0.7155(7) 0.0267(16) Uani 1 1 d . . .
O11 O 0.6173(9) 0.4123(7) 0.2778(6) 0.0194(13) Uani 1 1 d . . .
O12 O 0.4141(10) 0.1152(7) 0.6515(4) 0.0235(15) Uani 1 1 d . . .
O13 O 0.2277(12) 0.4070(6) 0.3852(4) 0.0258(14) Uani 1 1 d . . .
O14 O 0.8905(8) 0.4159(6) 0.7455(5) 0.0188(14) Uani 1 1 d . . .

loop_
_atom_site_aniso_label
_atom_site_aniso_U_11
_atom_site_aniso_U_22
_atom_site_aniso_U_33
_atom_site_aniso_U_23
_atom_site_aniso_U_13
_atom_site_aniso_U_12
Gd1 0.00906(16) 0.00962(14) 0.01108(14) -0.00007(12) 0.0009(7) -0.00007(5)
P1 0.0111(4) 0.0086(4) 0.0120(4) -0.0015(7) 0.0011(12) -0.0008(3)
P2 0.0101(14) 0.0110(7) 0.0088(7) -0.0009(6) 0.0035(10) 0.0013(7)
P3 0.0088(13) 0.0108(7) 0.0135(8) -0.0009(6) 0.0022(10) -0.0019(7)
P4 0.0077(4) 0.0119(4) 0.0108(4) -0.0005(9) -0.0030(13) -0.0002(3)
P5 0.0092(4) 0.0141(4) 0.0110(4) 0.0001(9) 0.0010(12) -0.0001(3)
O1 0.0125(16) 0.0217(15) 0.0157(18) 0.0037(19) -0.005(3) -0.0008(10)
O2 0.016(3) 0.012(2) 0.012(2) 0.0082(14) -0.008(3) 0.012(2)
O3 0.015(4) 0.040(3) 0.018(3) -0.003(2) -0.017(4) -0.004(3)
O4 0.018(3) 0.019(2) 0.022(3) -0.004(2) 0.001(3) -0.002(2)
O5 0.011(3) 0.018(2) 0.023(3) 0.006(2) 0.014(3) 0.000(2)
O6 0.021(3) 0.016(2) 0.030(3) -0.013(2) 0.003(4) -0.007(3)
O7 0.027(2) 0.0098(13) 0.0312(19) -0.008(2) 0.001(5) 0.0009(12)
O8 0.023(3) 0.031(3) 0.010(2) 0.0088(18) 0.007(2) -0.020(3)
O9 0.046(5) 0.018(3) 0.022(3) -0.008(2) 0.011(3) -0.017(3)
O10 0.011(3) 0.032(3) 0.037(4) -0.011(3) 0.006(3) -0.005(3)
O11 0.019(3) 0.016(2) 0.023(3) 0.0065(18) -0.015(2) -0.005(2)
O12 0.026(4) 0.019(2) 0.026(3) 0.003(2) -0.004(3) -0.011(3)
O13 0.036(4) 0.016(2) 0.025(2) 0.003(2) -0.007(4) 0.010(4)
O14 0.015(3) 0.016(2) 0.025(3) -0.0070(19) -0.019(2) 0.010(2)

loop_
_atom_type_symbol
_atom_type_description
_atom_type_scat_dispersion_real
_atom_type_scat_dispersion_imag
_atom_type_scat_source
O O 0.0106 0.0060 'International Tables Vol C Tables 4.2.6.8 and 6.1.1.4'
P P 0.1023 0.0942 'International Tables Vol C Tables 4.2.6.8 and 6.1.1.4'
Gd Gd -0.1653 3.9035 'International Tables Vol C Tables 4.2.6.8 and 6.1.1.4'

loop_
_geom_angle_atom_site_label_1
_geom_angle_atom_site_label_2
_geom_angle_atom_site_label_3
_geom_angle
_geom_angle_site_symmetry_1
_geom_angle_site_symmetry_3
O8 Gd1 O4 77.9(3) 2_645 .
O8 Gd1 O5 144.1(3) 2_645 .
O4 Gd1 O5 79.90(13) . .
O8 Gd1 O12 109.63(13) 2_645 .
O4 Gd1 O12 144.5(2) . .
O5 Gd1 O12 74.7(3) . .
O8 Gd1 O6 142.5(2) 2_645 .
O4 Gd1 O6 116.4(3) . .
O5 Gd1 O6 73.1(2) . .
O12 Gd1 O6 79.4(2) . .
O8 Gd1 O7 73.2(2) 2_645 3_656
O4 Gd1 O7 78.04(19) . 3_656
O5 Gd1 O7 74.84(19) . 3_656
O12 Gd1 O7 71.7(2) . 3_656
O6 Gd1 O7 141.3(2) . 3_656
O8 Gd1 O1 68.7(2) 2_645 .
O4 Gd1 O1 138.3(2) . .
O5 Gd1 O1 141.1(2) . .
O12 Gd1 O1 72.8(2) . .
O6 Gd1 O1 80.4(2) . .
O7 Gd1 O1 113.57(12) 3_656 .
O8 Gd1 O13 79.5(2) 2_645 .
O4 Gd1 O13 71.9(3) . .
O5 Gd1 O13 119.4(3) . .
O12 Gd1 O13 142.8(2) . .
O6 Gd1 O13 73.52(14) . .
O7 Gd1 O13 142.9(2) 3_656 .
O1 Gd1 O13 77.9(3) . .
O1 P1 O7 122.2(2) . .
O1 P1 O2 106.7(4) . .
O7 P1 O2 105.2(3) . .
O1 P1 O3 113.6(4) . .
O7 P1 O3 108.0(3) . .
O2 P1 O3 98.0(2) . .
O6 P2 O11 118.6(5) 3_666 .
O6 P2 O9 116.1(4) 3_666 .
O11 P2 O9 99.8(4) . .
O6 P2 O2 114.8(3) 3_666 .
O11 P2 O2 102.5(5) . .
O9 P2 O2 102.6(4) . .
O13 P3 O14 117.5(5) 3_666 .
O13 P3 O3 115.7(4) 3_666 .
O14 P3 O3 97.9(4) . .
O13 P3 O10 114.0(5) 3_666 .
O14 P3 O10 108.3(4) . .
O3 P3 O10 101.1(5) . .
O5 P4 O4 121.2(2) 3_556 .
O5 P4 O9 108.8(4) 3_556 2_645
O4 P4 O9 111.5(5) . 2_645
O5 P4 O14 108.5(4) 3_556 4_465
O4 P4 O14 104.7(3) . 4_465
O9 P4 O14 99.9(2) 2_645 4_465
O12 P5 O8 123.3(2) 4_565 .
O12 P5 O10 111.0(4) 4_565 3_666
O8 P5 O10 105.4(4) . 3_666
O12 P5 O11 106.2(4) 4_565 .
O8 P5 O11 108.7(4) . .
O10 P5 O11 99.9(3) 3_666 .
P1 O1 Gd1 129.53(17) . .
P2 O2 P1 133.4(6) . .
P3 O3 P1 131.6(7) . .
P4 O4 Gd1 146.0(4) . .
P4 O5 Gd1 151.9(4) 3_556 .
P2 O6 Gd1 163.2(5) 3_666 .
P1 O7 Gd1 173.5(3) . 3_656
P5 O8 Gd1 148.5(4) . 2_655
P2 O9 P4 143.7(4) . 2_655
P5 O10 P3 132.6(5) 3_666 .
P2 O11 P5 136.7(4) . .
P5 O12 Gd1 147.2(4) 4_566 .
P3 O13 Gd1 163.9(6) 3_666 .
P3 O14 P4 140.5(4) . 4_666

loop_
_geom_bond_atom_site_label_1
_geom_bond_atom_site_label_2
_geom_bond_distance
_geom_bond_site_symmetry_2
Gd1 O8 2.318(5) 2_645
Gd1 O4 2.362(7) .
Gd1 O5 2.371(6) .
Gd1 O12 2.396(6) .
Gd1 O6 2.429(5) .
Gd1 O7 2.433(4) 3_656
Gd1 O1 2.465(4) .
Gd1 O13 2.483(5) .
P1 O1 1.473(4) .
P1 O7 1.473(3) .
P1 O2 1.593(8) .
P1 O3 1.631(7) .
P2 O6 1.488(5) 3_666
P2 O11 1.503(8) .
P2 O9 1.547(8) .
P2 O2 1.568(4) .
P3 O13 1.424(6) 3_666
P3 O14 1.544(7) .
P3 O3 1.556(6) .
P3 O10 1.593(9) .
P4 O5 1.459(6) 3_556
P4 O4 1.481(7) .
P4 O9 1.590(8) 2_645
P4 O14 1.630(7) 4_465
P5 O12 1.420(7) 4_565
P5 O8 1.501(6) .
P5 O10 1.592(8) 3_666
P5 O11 1.611(7) .
O5 P4 1.459(6) 3_556
O6 P2 1.488(5) 3_666
O7 Gd1 2.433(4) 3_656
O8 Gd1 2.318(5) 2_655
O9 P4 1.590(8) 2_655
O10 P5 1.592(8) 3_666
O12 P5 1.420(7) 4_566
O13 P3 1.424(6) 3_666
O14 P4 1.630(7) 4_666

_cod_database_fobs_code 1560911
